data_7014306
loop_
_publ_author_name
'Chandrasekhar, Vadapalli'
'Singh, Puja'

_publ_section_title
;
 Reactions of in situ generated hydrated organotin cations with
 chelating O,O- or O,N-ligands: a possible structure-directing
 influence of the organic substituent on tin.
;
_journal_issue 1
_journal_name_full 'Dalton transactions (Cambridge, England : 2003)'
_journal_page_first 114
_journal_page_last 123
_journal_paper_doi 10.1039/c003339a
_journal_volume 40
_journal_year 2011
_chemical_formula_sum 'C42 H40 N4 O14 S2 Sn'
_chemical_formula_weight 1007.59
_chemical_name_common 'organotin sulfonate'
_chemical_name_systematic
;
?
;
_space_group_IT_number 2
_symmetry_cell_setting triclinic
_symmetry_space_group_name_Hall '-P 1'
_symmetry_space_group_name_H-M 'P -1'
_atom_sites_solution_hydrogens geom
_atom_sites_solution_primary direct
_atom_sites_solution_secondary difmap
_audit_creation_method SHELXL-97
_cell_angle_alpha 92.530(5)
_cell_angle_beta 103.242(5)
_cell_angle_gamma 100.479(5)
_cell_formula_units_Z 2
_cell_length_a 10.526(5)
_cell_length_b 11.739(5)
_cell_length_c 18.285(5)
_cell_measurement_reflns_used 4115
_cell_measurement_temperature 293(2)
_cell_measurement_theta_max 25.79
_cell_measurement_theta_min 2.20
_cell_volume 2153.9(15)
_computing_cell_refinement 'Bruker SMART'
_computing_data_collection 'Bruker SMART'
_computing_data_reduction 'Bruker SAINT'
_computing_molecular_graphics 'Bruker SHELXTL'
_computing_publication_material 'Bruker SHELXTL'
_computing_structure_refinement 'Bruker SHELXTL'
_computing_structure_solution 'Bruker SHELXTL'
_diffrn_ambient_temperature 293(2)
_diffrn_measured_fraction_theta_full 0.976
_diffrn_measured_fraction_theta_max 0.976
_diffrn_measurement_device_type 'CCD area detector'
_diffrn_measurement_method 'omega scans'
_diffrn_radiation_monochromator graphite
_diffrn_radiation_source 'sealed tube'
_diffrn_radiation_type MoK\a
_diffrn_radiation_wavelength 0.71069
_diffrn_reflns_av_R_equivalents 0.0269
_diffrn_reflns_av_sigmaI/netI 0.0562
_diffrn_reflns_limit_h_max 10
_diffrn_reflns_limit_h_min -12
_diffrn_reflns_limit_k_max 13
_diffrn_reflns_limit_k_min -8
_diffrn_reflns_limit_l_max 18
_diffrn_reflns_limit_l_min -21
_diffrn_reflns_number 10866
_diffrn_reflns_theta_full 25.00
_diffrn_reflns_theta_max 25.00
_diffrn_reflns_theta_min 2.02
_exptl_absorpt_coefficient_mu 0.763
_exptl_absorpt_correction_T_max 0.959
_exptl_absorpt_correction_T_min 0.925
_exptl_absorpt_correction_type multi-scan
_exptl_absorpt_process_details SADABS
_exptl_crystal_colour colorless
_exptl_crystal_density_diffrn 1.554
_exptl_crystal_density_method 'not measured'
_exptl_crystal_description blocklike
_exptl_crystal_F_000 1028
_exptl_crystal_size_max 0.1
_exptl_crystal_size_mid 0.08
_exptl_crystal_size_min 0.06
_refine_diff_density_max 1.305
_refine_diff_density_min -0.415
_refine_diff_density_rms 0.101
_refine_ls_extinction_method none
_refine_ls_goodness_of_fit_ref 1.029
_refine_ls_hydrogen_treatment mixed
_refine_ls_matrix_type full
_refine_ls_number_parameters 592
_refine_ls_number_reflns 7408
_refine_ls_number_restraints 14
_refine_ls_restrained_S_all 1.029
_refine_ls_R_factor_all 0.0576
_refine_ls_R_factor_gt 0.0473
_refine_ls_shift/su_max 0.001
_refine_ls_shift/su_mean 0.000
_refine_ls_structure_factor_coef Fsqd
_refine_ls_weighting_details 'calc w=1/[\s^2^(Fo^2^)+(0.0807P)^2^+0.0000P] where P=(Fo^2^+2Fc^2^)/3'
_refine_ls_weighting_scheme calc
_refine_ls_wR_factor_gt 0.1244
_refine_ls_wR_factor_ref 0.1356
_reflns_number_gt 6111
_reflns_number_total 7408
_reflns_threshold_expression >2sigma(I)
_cod_data_source_file C003339A.TXT
_cod_data_source_block 4sepam
_cod_depositor_comments
;
The following automatic conversions were performed:
'_symmetry_cell_setting' value 'Triclinic' changed to 'triclinic'
according to '/home/saulius/struct/CIF-dictionaries/cif_core.dic'
dictionary named 'cif_core.dic' version 2.4.1 from
2010-06-29.

'_exptl_absorpt_correction_type' value 'Multi-scan' changed
to 'multi-scan' according to
'/home/saulius/struct/CIF-dictionaries/cif_core.dic' dictionary named
'cif_core.dic' version 2.4.1 from 2010-06-29.

Automatic conversion script
Id: cif_fix_enum 1555 2011-01-17 13:19:09Z saulius 
;
_cod_database_code 7014306

loop_
_symmetry_equiv_pos_as_xyz
'x, y, z'
'-x, -y, -z'

loop_
_atom_site_label
_atom_site_type_symbol
_atom_site_fract_x
_atom_site_fract_y
_atom_site_fract_z
_atom_site_U_iso_or_equiv
_atom_site_adp_type
_atom_site_occupancy
_atom_site_symmetry_multiplicity
_atom_site_calc_flag
_atom_site_refinement_flags
_atom_site_disorder_assembly
_atom_site_disorder_group
Sn1 Sn 0.59481(3) 0.16588(2) 0.762858(15) 0.03375(12) Uani 1 1 d . . .
S1 S 0.80553(13) 0.68458(11) 0.54717(8) 0.0516(3) Uani 1 1 d . . .
S2 S 0.47378(14) 0.57682(10) 0.81861(6) 0.0469(3) Uani 1 1 d . . .
O1 O 0.6543(3) 0.0708(2) 0.87368(15) 0.0380(7) Uani 1 1 d . . .
O2 O 0.5700(3) 0.2758(2) 0.86308(15) 0.0367(7) Uani 1 1 d . . .
O3 O 0.5719(3) 0.1517(2) 0.63609(15) 0.0375(7) Uani 1 1 d . . .
O4 O 0.6655(3) -0.0032(2) 0.73190(15) 0.0363(7) Uani 1 1 d . . .
O5 O 0.5200(4) 0.3235(3) 0.71940(18) 0.0486(8) Uani 1 1 d D . .
H101 H 0.508(6) 0.350(4) 0.7541(19) 0.058 Uiso 1 1 d D . .
H102 H 0.528(6) 0.366(3) 0.692(2) 0.058 Uiso 1 1 d D . .
O6 O 0.6856(4) 0.5991(3) 0.5321(2) 0.0736(11) Uani 1 1 d . . .
O7 O 0.8284(4) 0.7508(4) 0.6215(2) 0.0756(11) Uani 1 1 d . . .
O8 O 0.8191(4) 0.7586(3) 0.4891(2) 0.0749(12) Uani 1 1 d . . .
O9 O 0.3860(3) 0.4668(3) 0.78450(17) 0.0512(8) Uani 1 1 d . . .
O10 O 0.5819(4) 0.6075(3) 0.7819(2) 0.0670(10) Uani 1 1 d . . .
O11 O 0.4030(5) 0.6700(3) 0.8256(2) 0.0716(12) Uani 1 1 d . . .
O12 O 0.5376(5) 0.4231(3) 0.5931(2) 0.0721(12) Uani 1 1 d D . .
H103 H 0.585(5) 0.474(4) 0.584(4) 0.086 Uiso 1 1 d D . .
H104 H 0.486(5) 0.451(5) 0.607(4) 0.086 Uiso 1 1 d D . .
O13 O 0.8372(5) 0.6964(5) 0.7678(3) 0.0814(13) Uani 1 1 d D . .
H105 H 0.768(3) 0.666(6) 0.763(4) 0.098 Uiso 1 1 d D . .
H106 H 0.845(7) 0.716(6) 0.730(2) 0.098 Uiso 1 1 d D . .
O14 O 0.8270(5) 0.8936(4) 0.8558(2) 0.0829(14) Uani 1 1 d D . .
H107 H 0.843(7) 0.842(4) 0.833(3) 0.099 Uiso 1 1 d D . .
H108 H 0.776(6) 0.915(6) 0.825(3) 0.099 Uiso 1 1 d D . .
N1 N 0.7348(4) 0.1292(3) 0.93615(19) 0.0369(8) Uani 1 1 d . . .
N2 N 0.4878(4) 0.2282(3) 0.90423(19) 0.0382(8) Uani 1 1 d . . .
N3 N 0.6781(4) 0.1420(3) 0.60930(19) 0.0355(8) Uani 1 1 d . . .
N4 N 0.5946(3) -0.0811(3) 0.67551(18) 0.0333(8) Uani 1 1 d . . .
C1 C 0.3969(4) 0.0707(4) 0.7408(2) 0.0361(9) Uani 1 1 d . . .
C2 C 0.3031(5) 0.0974(4) 0.6812(3) 0.0559(13) Uani 1 1 d . . .
H2 H 0.3264 0.1573 0.6523 0.067 Uiso 1 1 calc R . .
C3 C 0.1741(6) 0.0340(6) 0.6650(4) 0.0774(19) Uani 1 1 d . . .
H3 H 0.1110 0.0538 0.6257 0.093 Uiso 1 1 calc R . .
C4 C 0.1368(6) -0.0551(6) 0.7041(4) 0.086(2) Uani 1 1 d . . .
H4 H 0.0494 -0.0963 0.6921 0.103 Uiso 1 1 calc R . .
C5 C 0.2302(7) -0.0842(6) 0.7620(4) 0.085(2) Uani 1 1 d . . .
H5 H 0.2062 -0.1467 0.7889 0.102 Uiso 1 1 calc R . .
C6 C 0.3593(5) -0.0219(5) 0.7808(3) 0.0592(14) Uani 1 1 d . . .
H6 H 0.4215 -0.0421 0.8204 0.071 Uiso 1 1 calc R . .
C7 C 0.7958(4) 0.2533(4) 0.7798(2) 0.0364(10) Uani 1 1 d . . .
C8 C 0.8947(5) 0.1954(4) 0.7705(3) 0.0479(12) Uani 1 1 d . . .
H8 H 0.8758 0.1146 0.7632 0.057 Uiso 1 1 calc R . .
C9 C 1.0231(5) 0.2557(5) 0.7717(3) 0.0588(14) Uani 1 1 d . . .
H9 H 1.0882 0.2160 0.7637 0.071 Uiso 1 1 calc R . .
C10 C 1.0504(6) 0.3747(6) 0.7849(3) 0.0730(18) Uani 1 1 d . . .
H10 H 1.1355 0.4160 0.7866 0.088 Uiso 1 1 calc R . .
C11 C 0.9570(7) 0.4315(5) 0.7951(4) 0.0775(19) Uani 1 1 d . . .
H11 H 0.9781 0.5122 0.8037 0.093 Uiso 1 1 calc R . .
C12 C 0.8274(6) 0.3736(4) 0.7934(3) 0.0602(14) Uani 1 1 d . . .
H12 H 0.7636 0.4151 0.8011 0.072 Uiso 1 1 calc R . .
C13 C 0.8653(5) 0.1284(4) 0.9501(3) 0.0456(11) Uani 1 1 d . . .
H13 H 0.8995 0.0939 0.9141 0.055 Uiso 1 1 calc R . .
C14 C 0.9501(5) 0.1793(5) 1.0187(3) 0.0607(14) Uani 1 1 d . . .
H14 H 1.0408 0.1791 1.0286 0.073 Uiso 1 1 calc R . .
C15 C 0.8974(6) 0.2306(5) 1.0722(3) 0.0638(15) Uani 1 1 d . . .
H15 H 0.9517 0.2639 1.1185 0.077 Uiso 1 1 calc R . .
C16 C 0.7650(6) 0.2306(4) 1.0551(3) 0.0523(13) Uani 1 1 d . . .
H16 H 0.7292 0.2645 1.0906 0.063 Uiso 1 1 calc R . .
C17 C 0.6824(5) 0.1824(4) 0.9874(2) 0.0380(10) Uani 1 1 d . . .
C18 C 0.5405(5) 0.1815(4) 0.9679(2) 0.0396(10) Uani 1 1 d . . .
C19 C 0.4558(5) 0.1425(4) 1.0145(3) 0.0507(12) Uani 1 1 d . . .
H19 H 0.4898 0.1119 1.0592 0.061 Uiso 1 1 calc R . .
C20 C 0.3251(6) 0.1487(5) 0.9954(3) 0.0591(14) Uani 1 1 d . . .
H20 H 0.2696 0.1227 1.0267 0.071 Uiso 1 1 calc R . .
C21 C 0.2764(5) 0.1935(4) 0.9297(3) 0.0569(13) Uani 1 1 d . . .
H21 H 0.1863 0.1954 0.9151 0.068 Uiso 1 1 calc R . .
C22 C 0.3590(5) 0.2358(4) 0.8849(3) 0.0448(11) Uani 1 1 d . . .
H22 H 0.3259 0.2696 0.8413 0.054 Uiso 1 1 calc R . .
C23 C 0.7594(5) 0.2396(4) 0.5989(3) 0.0496(12) Uani 1 1 d . . .
H23 H 0.7465 0.3123 0.6145 0.060 Uiso 1 1 calc R . .
C24 C 0.8615(6) 0.2309(5) 0.5652(3) 0.0619(15) Uani 1 1 d . . .
H24 H 0.9181 0.2981 0.5585 0.074 Uiso 1 1 calc R . .
C25 C 0.8810(6) 0.1268(5) 0.5416(3) 0.0641(15) Uani 1 1 d . . .
H25 H 0.9481 0.1219 0.5169 0.077 Uiso 1 1 calc R . .
C26 C 0.7992(5) 0.0263(5) 0.5548(3) 0.0527(12) Uani 1 1 d . . .
H26 H 0.8126 -0.0464 0.5397 0.063 Uiso 1 1 calc R . .
C27 C 0.6989(4) 0.0348(4) 0.5899(2) 0.0378(10) Uani 1 1 d . . .
C28 C 0.6073(4) -0.0670(3) 0.6041(2) 0.0339(9) Uani 1 1 d . . .
C29 C 0.5418(5) -0.1537(4) 0.5479(2) 0.0435(11) Uani 1 1 d . . .
H29 H 0.5503 -0.1455 0.4989 0.052 Uiso 1 1 calc R . .
C30 C 0.4640(5) -0.2520(4) 0.5637(3) 0.0526(13) Uani 1 1 d . . .
H30 H 0.4186 -0.3098 0.5254 0.063 Uiso 1 1 calc R . .
C31 C 0.4536(5) -0.2643(4) 0.6367(3) 0.0528(13) Uani 1 1 d . . .
H31 H 0.4019 -0.3309 0.6482 0.063 Uiso 1 1 calc R . .
C32 C 0.5203(5) -0.1776(4) 0.6923(3) 0.0464(12) Uani 1 1 d . . .
H32 H 0.5139 -0.1856 0.7418 0.056 Uiso 1 1 calc R . .
C33 C 0.9479(5) 0.5310(4) 0.4971(3) 0.0423(11) Uani 1 1 d . . .
C34 C 0.9363(5) 0.6032(4) 0.5577(3) 0.0527(13) Uani 1 1 d . . .
C35 C 1.0271(5) 0.6118(5) 0.6249(3) 0.0595(14) Uani 1 1 d . . .
H35 H 1.0203 0.6597 0.6651 0.071 Uiso 1 1 calc R . .
C36 C 1.1313(5) 0.5493(4) 0.6345(3) 0.0522(12) Uani 1 1 d . . .
H36 H 1.1907 0.5552 0.6814 0.063 Uiso 1 1 calc R . .
C37 C 1.1468(5) 0.4811(4) 0.5772(3) 0.0530(13) Uani 1 1 d . . .
H37 H 1.2172 0.4417 0.5846 0.064 Uiso 1 1 calc R . .
C38 C 0.5488(5) 0.5485(4) 0.9119(3) 0.0441(11) Uani 1 1 d . . .
C39 C 0.6821(6) 0.5578(4) 0.9320(3) 0.0533(13) Uani 1 1 d . . .
H39 H 0.7328 0.5822 0.8980 0.064 Uiso 1 1 calc R . .
C40 C 0.7449(6) 0.5312(5) 1.0032(3) 0.0565(13) Uani 1 1 d . . .
H40 H 0.8368 0.5375 1.0161 0.068 Uiso 1 1 calc R . .
C41 C 0.6722(5) 0.4959(4) 1.0546(3) 0.0473(11) Uani 1 1 d . . .
H41 H 0.7156 0.4780 1.1017 0.057 Uiso 1 1 calc R . .
C42 C 0.5319(5) 0.4862(4) 1.0369(2) 0.0401(10) Uani 1 1 d . . .

loop_
_atom_site_aniso_label
_atom_site_aniso_U_11
_atom_site_aniso_U_22
_atom_site_aniso_U_33
_atom_site_aniso_U_23
_atom_site_aniso_U_13
_atom_site_aniso_U_12
Sn1 0.03440(19) 0.03563(18) 0.03141(19) 0.00556(12) 0.00820(13) 0.00644(12)
S1 0.0450(7) 0.0491(7) 0.0676(8) 0.0134(6) 0.0235(6) 0.0126(5)
S2 0.0645(8) 0.0462(7) 0.0346(6) 0.0096(5) 0.0147(6) 0.0175(6)
O1 0.0459(18) 0.0375(15) 0.0274(15) -0.0004(12) 0.0016(13) 0.0100(13)
O2 0.0411(17) 0.0389(15) 0.0329(15) 0.0056(12) 0.0135(13) 0.0089(13)
O3 0.0407(18) 0.0472(17) 0.0311(15) 0.0079(12) 0.0132(13) 0.0182(13)
O4 0.0436(18) 0.0331(15) 0.0276(15) -0.0019(11) 0.0006(13) 0.0068(12)
O5 0.076(2) 0.0433(19) 0.0365(19) 0.0139(14) 0.0231(18) 0.0239(17)
O6 0.054(2) 0.073(3) 0.099(3) 0.018(2) 0.029(2) 0.0092(19)
O7 0.070(3) 0.079(3) 0.077(3) -0.006(2) 0.016(2) 0.017(2)
O8 0.082(3) 0.068(2) 0.090(3) 0.034(2) 0.038(2) 0.026(2)
O9 0.055(2) 0.059(2) 0.0388(18) 0.0045(15) 0.0049(16) 0.0173(16)
O10 0.077(3) 0.077(3) 0.052(2) 0.0187(18) 0.026(2) 0.011(2)
O11 0.113(4) 0.066(2) 0.052(2) 0.0191(18) 0.024(2) 0.049(2)
O12 0.096(4) 0.063(2) 0.057(2) 0.020(2) 0.023(2) 0.007(2)
O13 0.078(3) 0.097(4) 0.071(3) -0.004(3) 0.021(3) 0.020(3)
O14 0.102(4) 0.088(3) 0.060(3) -0.002(2) -0.007(2) 0.057(3)
N1 0.041(2) 0.0389(19) 0.0317(19) 0.0053(15) 0.0068(16) 0.0136(16)
N2 0.044(2) 0.0396(19) 0.0330(19) 0.0048(15) 0.0113(17) 0.0109(16)
N3 0.037(2) 0.0385(19) 0.0326(19) 0.0086(14) 0.0115(16) 0.0057(15)
N4 0.039(2) 0.0319(18) 0.0297(18) 0.0041(14) 0.0076(15) 0.0088(15)
C1 0.034(2) 0.041(2) 0.033(2) 0.0003(17) 0.0091(19) 0.0053(18)
C2 0.040(3) 0.056(3) 0.063(3) 0.017(2) -0.005(2) 0.007(2)
C3 0.047(4) 0.084(4) 0.083(4) 0.013(3) -0.013(3) 0.001(3)
C4 0.043(4) 0.093(5) 0.100(5) -0.003(4) 0.001(4) -0.017(3)
C5 0.063(4) 0.082(4) 0.091(5) 0.024(4) 0.011(4) -0.028(3)
C6 0.049(3) 0.066(3) 0.054(3) 0.019(2) 0.008(3) -0.006(3)
C7 0.034(2) 0.041(2) 0.033(2) 0.0015(17) 0.0118(19) 0.0012(18)
C8 0.037(3) 0.058(3) 0.042(3) 0.004(2) 0.001(2) 0.003(2)
C9 0.040(3) 0.092(4) 0.045(3) 0.001(3) 0.007(2) 0.019(3)
C10 0.047(4) 0.089(5) 0.067(4) 0.008(3) 0.005(3) -0.015(3)
C11 0.064(4) 0.055(3) 0.099(5) 0.002(3) 0.011(4) -0.012(3)
C12 0.057(3) 0.049(3) 0.075(4) -0.003(3) 0.024(3) 0.002(2)
C13 0.043(3) 0.060(3) 0.038(3) 0.007(2) 0.009(2) 0.020(2)
C14 0.043(3) 0.087(4) 0.047(3) -0.004(3) -0.002(2) 0.021(3)
C15 0.060(4) 0.079(4) 0.044(3) -0.009(3) -0.006(3) 0.020(3)
C16 0.068(4) 0.062(3) 0.032(3) -0.001(2) 0.009(2) 0.031(3)
C17 0.050(3) 0.044(2) 0.025(2) 0.0058(17) 0.0105(19) 0.018(2)
C18 0.051(3) 0.041(2) 0.029(2) 0.0052(18) 0.009(2) 0.016(2)
C19 0.067(4) 0.056(3) 0.042(3) 0.017(2) 0.024(2) 0.029(2)
C20 0.062(4) 0.068(3) 0.065(4) 0.026(3) 0.037(3) 0.026(3)
C21 0.046(3) 0.063(3) 0.069(4) 0.010(3) 0.023(3) 0.016(2)
C22 0.044(3) 0.053(3) 0.044(3) 0.011(2) 0.014(2) 0.023(2)
C23 0.057(3) 0.044(3) 0.049(3) 0.017(2) 0.016(2) 0.005(2)
C24 0.053(3) 0.060(3) 0.076(4) 0.029(3) 0.028(3) 0.000(3)
C25 0.057(4) 0.079(4) 0.074(4) 0.035(3) 0.039(3) 0.024(3)
C26 0.055(3) 0.059(3) 0.055(3) 0.019(2) 0.024(3) 0.020(2)
C27 0.037(2) 0.049(3) 0.032(2) 0.0101(18) 0.0125(19) 0.0150(19)
C28 0.038(2) 0.038(2) 0.028(2) 0.0056(16) 0.0081(18) 0.0128(18)
C29 0.048(3) 0.053(3) 0.030(2) -0.0026(19) 0.006(2) 0.018(2)
C30 0.046(3) 0.047(3) 0.053(3) -0.008(2) -0.006(2) 0.004(2)
C31 0.059(3) 0.042(3) 0.051(3) 0.006(2) 0.010(3) -0.002(2)
C32 0.056(3) 0.039(2) 0.044(3) 0.009(2) 0.017(2) 0.002(2)
C33 0.040(3) 0.039(2) 0.051(3) 0.013(2) 0.019(2) 0.0023(18)
C34 0.045(3) 0.052(3) 0.060(3) 0.010(2) 0.016(3) 0.000(2)
C35 0.047(3) 0.067(3) 0.060(3) 0.009(3) 0.011(3) 0.002(3)
C36 0.043(3) 0.065(3) 0.044(3) 0.006(2) 0.005(2) 0.007(2)
C37 0.046(3) 0.052(3) 0.058(3) 0.013(2) 0.013(3) 0.000(2)
C38 0.058(3) 0.035(2) 0.042(3) 0.0009(18) 0.018(2) 0.011(2)
C39 0.061(4) 0.053(3) 0.050(3) 0.007(2) 0.022(3) 0.012(2)
C40 0.052(3) 0.070(3) 0.049(3) 0.003(2) 0.011(3) 0.018(3)
C41 0.049(3) 0.056(3) 0.039(3) 0.002(2) 0.008(2) 0.021(2)
C42 0.049(3) 0.032(2) 0.036(2) 0.0039(17) 0.006(2) 0.0071(19)

loop_
_atom_type_symbol
_atom_type_description
_atom_type_scat_dispersion_real
_atom_type_scat_dispersion_imag
_atom_type_scat_source
C C 0.0033 0.0016 'International Tables Vol C Tables 4.2.6.8 and 6.1.1.4'
H H 0.0000 0.0000 'International Tables Vol C Tables 4.2.6.8 and 6.1.1.4'
N N 0.0061 0.0033 'International Tables Vol C Tables 4.2.6.8 and 6.1.1.4'
O O 0.0106 0.0060 'International Tables Vol C Tables 4.2.6.8 and 6.1.1.4'
S S 0.1246 0.1234 'International Tables Vol C Tables 4.2.6.8 and 6.1.1.4'
Sn Sn -0.6537 1.4246 'International Tables Vol C Tables 4.2.6.8 and 6.1.1.4'

loop_
_geom_angle_atom_site_label_1
_geom_angle_atom_site_label_2
_geom_angle_atom_site_label_3
_geom_angle
_geom_angle_site_symmetry_1
_geom_angle_site_symmetry_3
_geom_angle_publ_flag
C1 Sn1 C7 176.20(15) . . ?
C1 Sn1 O5 90.29(16) . . ?
C7 Sn1 O5 91.52(16) . . ?
C1 Sn1 O3 86.83(13) . . ?
C7 Sn1 O3 90.51(13) . . ?
O5 Sn1 O3 72.86(11) . . ?
C1 Sn1 O2 92.81(14) . . ?
C7 Sn1 O2 90.93(14) . . ?
O5 Sn1 O2 72.00(11) . . ?
O3 Sn1 O2 144.85(10) . . ?
C1 Sn1 O4 89.67(14) . . ?
C7 Sn1 O4 86.96(14) . . ?
O5 Sn1 O4 145.73(11) . . ?
O3 Sn1 O4 72.93(10) . . ?
O2 Sn1 O4 142.21(10) . . ?
C1 Sn1 O1 90.74(14) . . ?
C7 Sn1 O1 89.82(14) . . ?
O5 Sn1 O1 143.22(11) . . ?
O3 Sn1 O1 143.90(10) . . ?
O2 Sn1 O1 71.23(10) . . ?
O4 Sn1 O1 71.04(10) . . ?
O8 S1 O6 115.5(3) . . ?
O8 S1 O7 112.2(3) . . ?
O6 S1 O7 111.0(3) . . ?
O8 S1 C34 107.2(2) . . ?
O6 S1 C34 105.0(2) . . ?
O7 S1 C34 105.1(3) . . ?
O11 S2 O10 113.5(2) . . ?
O11 S2 O9 113.3(2) . . ?
O10 S2 O9 111.5(2) . . ?
O11 S2 C38 106.9(2) . . ?
O10 S2 C38 105.9(2) . . ?
O9 S2 C38 104.9(2) . . ?
N1 O1 Sn1 120.8(2) . . ?
N2 O2 Sn1 118.8(2) . . ?
N3 O3 Sn1 118.8(2) . . ?
N4 O4 Sn1 122.4(2) . . ?
O1 N1 C13 119.0(4) . . ?
O1 N1 C17 119.7(4) . . ?
C13 N1 C17 121.1(4) . . ?
O2 N2 C22 119.6(3) . . ?
O2 N2 C18 118.2(4) . . ?
C22 N2 C18 122.0(4) . . ?
O3 N3 C23 118.9(4) . . ?
O3 N3 C27 119.9(3) . . ?
C23 N3 C27 121.1(4) . . ?
O4 N4 C32 118.3(3) . . ?
O4 N4 C28 120.0(3) . . ?
C32 N4 C28 121.5(4) . . ?
C2 C1 C6 118.5(4) . . ?
C2 C1 Sn1 118.8(3) . . ?
C6 C1 Sn1 122.6(3) . . ?
C1 C2 C3 119.4(5) . . ?
C4 C3 C2 122.3(6) . . ?
C3 C4 C5 118.7(6) . . ?
C4 C5 C6 120.7(6) . . ?
C5 C6 C1 120.4(5) . . ?
C8 C7 C12 118.4(4) . . ?
C8 C7 Sn1 121.9(3) . . ?
C12 C7 Sn1 119.5(4) . . ?
C7 C8 C9 121.4(5) . . ?
C10 C9 C8 118.5(5) . . ?
C11 C10 C9 120.8(6) . . ?
C10 C11 C12 122.0(6) . . ?
C7 C12 C11 118.9(5) . . ?
N1 C13 C14 120.1(4) . . ?
C15 C14 C13 119.3(5) . . ?
C16 C15 C14 118.4(5) . . ?
C15 C16 C17 122.2(5) . . ?
C16 C17 N1 118.8(4) . . ?
C16 C17 C18 123.1(4) . . ?
N1 C17 C18 118.1(4) . . ?
N2 C18 C19 117.6(4) . . ?
N2 C18 C17 118.9(4) . . ?
C19 C18 C17 123.3(4) . . ?
C20 C19 C18 121.1(4) . . ?
C19 C20 C21 118.9(5) . . ?
C20 C21 C22 120.6(5) . . ?
N2 C22 C21 119.7(4) . . ?
N3 C23 C24 119.4(5) . . ?
C25 C24 C23 121.2(5) . . ?
C24 C25 C26 119.0(5) . . ?
C27 C26 C25 119.9(5) . . ?
N3 C27 C26 119.2(4) . . ?
N3 C27 C28 117.8(4) . . ?
C26 C27 C28 122.9(4) . . ?
N4 C28 C29 118.8(4) . . ?
N4 C28 C27 119.4(4) . . ?
C29 C28 C27 121.6(4) . . ?
C30 C29 C28 120.6(4) . . ?
C29 C30 C31 119.3(4) . . ?
C32 C31 C30 119.6(4) . . ?
N4 C32 C31 120.2(4) . . ?
C34 C33 C33 122.4(6) . 2_766 ?
C34 C33 C37 121.4(5) . 2_766 ?
C33 C33 C37 116.1(5) 2_766 2_766 ?
C35 C34 C33 119.0(5) . . ?
C35 C34 S1 119.9(4) . . ?
C33 C34 S1 121.1(4) . . ?
C34 C35 C36 121.1(5) . . ?
C37 C36 C35 121.5(5) . . ?
C36 C37 C33 119.9(5) . 2_766 ?
C39 C38 C42 121.2(4) . 2_667 ?
C39 C38 S2 118.6(4) . . ?
C42 C38 S2 120.1(4) 2_667 . ?
C38 C39 C40 120.8(5) . . ?
C41 C40 C39 120.6(5) . . ?
C40 C41 C42 121.0(5) . . ?
C41 C42 C38 123.7(4) . 2_667 ?
C41 C42 C42 117.8(5) . 2_667 ?
C38 C42 C42 118.5(5) 2_667 2_667 ?

loop_
_geom_bond_atom_site_label_1
_geom_bond_atom_site_label_2
_geom_bond_distance
_geom_bond_site_symmetry_2
_geom_bond_publ_flag
Sn1 C1 2.116(4) . ?
Sn1 C7 2.123(4) . ?
Sn1 O5 2.246(3) . ?
Sn1 O3 2.270(3) . ?
Sn1 O2 2.286(3) . ?
Sn1 O4 2.333(3) . ?
Sn1 O1 2.370(3) . ?
S1 O8 1.418(4) . ?
S1 O6 1.425(4) . ?
S1 O7 1.483(4) . ?
S1 C34 1.794(6) . ?
S2 O11 1.448(4) . ?
S2 O10 1.448(4) . ?
S2 O9 1.464(4) . ?
S2 C38 1.781(5) . ?
O1 N1 1.330(4) . ?
O2 N2 1.336(4) . ?
O3 N3 1.340(4) . ?
O4 N4 1.331(4) . ?
N1 C13 1.340(6) . ?
N1 C17 1.372(5) . ?
N2 C22 1.341(6) . ?
N2 C18 1.354(5) . ?
N3 C23 1.349(6) . ?
N3 C27 1.362(6) . ?
N4 C32 1.344(5) . ?
N4 C28 1.356(5) . ?
C1 C2 1.382(6) . ?
C1 C6 1.385(6) . ?
C2 C3 1.383(8) . ?
C3 C4 1.343(9) . ?
C4 C5 1.372(9) . ?
C5 C6 1.380(7) . ?
C7 C8 1.379(7) . ?
C7 C12 1.389(6) . ?
C8 C9 1.402(7) . ?
C9 C10 1.372(8) . ?
C10 C11 1.327(9) . ?
C11 C12 1.402(8) . ?
C13 C14 1.398(7) . ?
C14 C15 1.395(8) . ?
C15 C16 1.356(8) . ?
C16 C17 1.369(6) . ?
C17 C18 1.453(6) . ?
C18 C19 1.401(6) . ?
C19 C20 1.355(8) . ?
C20 C21 1.362(7) . ?
C21 C22 1.370(7) . ?
C23 C24 1.373(7) . ?
C24 C25 1.344(8) . ?
C25 C26 1.393(7) . ?
C26 C27 1.371(6) . ?
C27 C28 1.467(6) . ?
C28 C29 1.377(6) . ?
C29 C30 1.371(7) . ?
C30 C31 1.375(7) . ?
C31 C32 1.374(6) . ?
C33 C34 1.406(7) . ?
C33 C33 1.409(9) 2_766 ?
C33 C37 1.474(7) 2_766 ?
C34 C35 1.360(7) . ?
C35 C36 1.410(8) . ?
C36 C37 1.347(7) . ?
C37 C33 1.474(7) 2_766 ?
C38 C39 1.350(7) . ?
C38 C42 1.427(6) 2_667 ?
C39 C40 1.395(7) . ?
C40 C41 1.374(7) . ?
C41 C42 1.420(7) . ?
C42 C38 1.427(6) 2_667 ?
C42 C42 1.442(8) 2_667 ?
